data_4103721
loop_
_publ_author_name
'Kevin D. Hesp'
'Mark Stradiotto'

_publ_section_title
;
 Stereo- and Regioselective Gold-Catalyzed Hydroamination of Internal
 Alkynes with Dialkylamines
;
_journal_name_full 'Journal of the American Chemical Society'
_journal_page_first 18026
_journal_page_last 18029
_journal_paper_doi 10.1021/ja109192w
_journal_volume 132
_journal_year 2010
_chemical_formula_moiety 'C30 H42 Au Cl N O P, C H2 Cl2'
_chemical_formula_sum 'C31 H44 Au Cl3 N O P'
_chemical_formula_weight 780.96
_chemical_name_systematic
; 
 ? 
;
_space_group_IT_number 33
_symmetry_cell_setting orthorhombic
_symmetry_space_group_name_Hall 'P 2c -2n'
_symmetry_space_group_name_H-M 'P n a 21'
_atom_sites_solution_hydrogens geom
_atom_sites_solution_primary direct
_atom_sites_solution_secondary difmap
_audit_creation_method SHELXL-97
_cell_angle_alpha 90.00
_cell_angle_beta 90.00
_cell_angle_gamma 90.00
_cell_formula_units_Z 4
_cell_length_a 19.9341(6)
_cell_length_b 10.8494(3)
_cell_length_c 13.9902(4)
_cell_measurement_reflns_used 9732
_cell_measurement_temperature 173(2)
_cell_measurement_theta_max 27.49
_cell_measurement_theta_min 2.38
_cell_volume 3025.70(15)
_computing_cell_refinement 'Bruker SAINT'
_computing_data_collection 'Bruker APEX2'
_computing_data_reduction 'Bruker SAINT'
_computing_molecular_graphics 'Bruker SHELXTL'
_computing_publication_material 'Bruker SHELXTL'
_computing_structure_refinement 'SHELXL-97 (Sheldrick, 2008)'
_computing_structure_solution 'SHELXS-97 (Sheldrick, 2008)'
_diffrn_ambient_temperature 173(2)
_diffrn_measured_fraction_theta_full 0.999
_diffrn_measured_fraction_theta_max 0.999
_diffrn_measurement_device_type 'Bruker APEX-II CCD'
_diffrn_measurement_method '\w scans'
_diffrn_radiation_monochromator graphite
_diffrn_radiation_source 'fine-focus sealed tube'
_diffrn_radiation_type MoK\a
_diffrn_radiation_wavelength 0.71073
_diffrn_reflns_av_R_equivalents 0.0130
_diffrn_reflns_av_sigmaI/netI 0.0262
_diffrn_reflns_limit_h_max 25
_diffrn_reflns_limit_h_min -25
_diffrn_reflns_limit_k_max 14
_diffrn_reflns_limit_k_min -14
_diffrn_reflns_limit_l_max 18
_diffrn_reflns_limit_l_min -18
_diffrn_reflns_number 25086
_diffrn_reflns_theta_full 27.51
_diffrn_reflns_theta_max 27.51
_diffrn_reflns_theta_min 2.04
_exptl_absorpt_coefficient_mu 5.206
_exptl_absorpt_correction_T_max 0.5149
_exptl_absorpt_correction_T_min 0.1626
_exptl_absorpt_correction_type numerical
_exptl_absorpt_process_details 'SADABS (Sheldrick, 2008)'
_exptl_crystal_colour colourless
_exptl_crystal_density_diffrn 1.714
_exptl_crystal_density_method 'not measured'
_exptl_crystal_description rod
_exptl_crystal_F_000 1560
_exptl_crystal_size_max 0.55
_exptl_crystal_size_mid 0.20
_exptl_crystal_size_min 0.15
_refine_diff_density_max 0.780
_refine_diff_density_min -0.407
_refine_diff_density_rms 0.054
_refine_ls_abs_structure_details 'Flack H D (1983), Acta Cryst. A39, 876-881. 3165 Friedel pairs.'
_refine_ls_abs_structure_Flack 0.002(3)
_refine_ls_extinction_method none
_refine_ls_goodness_of_fit_ref 1.043
_refine_ls_hydrogen_treatment constr
_refine_ls_matrix_type full
_refine_ls_number_parameters 343
_refine_ls_number_reflns 6786
_refine_ls_number_restraints 1
_refine_ls_restrained_S_all 1.043
_refine_ls_R_factor_all 0.0132
_refine_ls_R_factor_gt 0.0128
_refine_ls_shift/su_max 0.005
_refine_ls_shift/su_mean 0.000
_refine_ls_structure_factor_coef Fsqd
_refine_ls_weighting_details 'calc w=1/[\s^2^(Fo^2^)+(0.0105P)^2^+0.0000P] where P=(Fo^2^+2Fc^2^)/3'
_refine_ls_weighting_scheme calc
_refine_ls_wR_factor_gt 0.0331
_refine_ls_wR_factor_ref 0.0332
_reflns_number_gt 6639
_reflns_number_total 6786
_reflns_threshold_expression I>2\s(I)
_cod_data_source_file ja109192w_si_001_1.cif
_cod_data_source_block dal1021
_cod_database_code 4103721

loop_
_symmetry_equiv_pos_as_xyz
'x, y, z'
'-x, -y, z+1/2'
'x+1/2, -y+1/2, z'
'-x+1/2, y+1/2, z+1/2'

loop_
_atom_site_label
_atom_site_type_symbol
_atom_site_fract_x
_atom_site_fract_y
_atom_site_fract_z
_atom_site_U_iso_or_equiv
_atom_site_adp_type
_atom_site_occupancy
_atom_site_symmetry_multiplicity
_atom_site_calc_flag
_atom_site_refinement_flags
Au Au 0.440492(3) 0.604393(5) 0.194187(11) 0.01853(3) Uani 1 1 d .
Cl Cl 0.52428(2) 0.70516(5) 0.11071(4) 0.03001(11) Uani 1 1 d .
P P 0.36372(2) 0.50745(4) 0.28569(3) 0.01498(9) Uani 1 1 d .
O O 0.35669(10) 0.78827(16) -0.05808(13) 0.0399(4) Uani 1 1 d .
N N 0.31058(8) 0.65553(15) 0.10463(11) 0.0200(3) Uani 1 1 d .
C1 C 0.27768(9) 0.52141(17) 0.24084(13) 0.0176(4) Uani 1 1 d .
C2 C 0.26046(10) 0.59623(17) 0.16281(14) 0.0191(4) Uani 1 1 d .
C3 C 0.19247(11) 0.61118(17) 0.13901(17) 0.0252(5) Uani 1 1 d .
H3 H 0.1806 0.6630 0.0870 0.030 Uiso 1 1 calc R
C4 C 0.14223(8) 0.55171(17) 0.1900(2) 0.0291(4) Uani 1 1 d .
H4 H 0.0965 0.5633 0.1731 0.035 Uiso 1 1 calc R
C5 C 0.15921(10) 0.47532(19) 0.26559(15) 0.0248(4) Uani 1 1 d .
H5 H 0.1252 0.4334 0.3004 0.030 Uiso 1 1 calc R
C6 C 0.22587(9) 0.46054(17) 0.29004(14) 0.0207(4) Uani 1 1 d .
H6 H 0.2371 0.4076 0.3417 0.025 Uiso 1 1 calc R
C7 C 0.30069(11) 0.78926(19) 0.09603(17) 0.0288(4) Uani 1 1 d .
H7A H 0.3015 0.8276 0.1602 0.035 Uiso 1 1 calc R
H7B H 0.2565 0.8064 0.0666 0.035 Uiso 1 1 calc R
C8 C 0.35629(13) 0.8439(2) 0.03433(17) 0.0336(5) Uani 1 1 d .
H8A H 0.3494 0.9339 0.0278 0.040 Uiso 1 1 calc R
H8B H 0.4002 0.8304 0.0657 0.040 Uiso 1 1 calc R
C9 C 0.36874(12) 0.6594(2) -0.04925(16) 0.0339(5) Uani 1 1 d .
H9A H 0.4128 0.6458 -0.0184 0.041 Uiso 1 1 calc R
H9B H 0.3701 0.6215 -0.1136 0.041 Uiso 1 1 calc R
C10 C 0.31429(12) 0.59844(19) 0.00976(16) 0.0284(5) Uani 1 1 d .
H10A H 0.2706 0.6071 -0.0231 0.034 Uiso 1 1 calc R
H10B H 0.3241 0.5094 0.0165 0.034 Uiso 1 1 calc R
C11 C 0.36150(10) 0.58806(17) 0.40442(14) 0.0160(4) Uani 1 1 d .
C12 C 0.34571(10) 0.72515(18) 0.38081(14) 0.0223(4) Uani 1 1 d .
H12A H 0.3790 0.7569 0.3345 0.027 Uiso 1 1 calc R
H12B H 0.3007 0.7313 0.3513 0.027 Uiso 1 1 calc R
C13 C 0.34784(11) 0.80281(19) 0.47221(16) 0.0242(5) Uani 1 1 d .
H13 H 0.3375 0.8906 0.4561 0.029 Uiso 1 1 calc R
C14 C 0.41814(11) 0.7954(2) 0.51576(16) 0.0282(4) Uani 1 1 d .
H14A H 0.4516 0.8272 0.4696 0.034 Uiso 1 1 calc R
H14B H 0.4203 0.8467 0.5742 0.034 Uiso 1 1 calc R
C15 C 0.43422(9) 0.6618(2) 0.54051(16) 0.0249(5) Uani 1 1 d .
H15 H 0.4802 0.6573 0.5689 0.030 Uiso 1 1 calc R
C16 C 0.43171(9) 0.5812(2) 0.44976(16) 0.0200(4) Uani 1 1 d .
H16A H 0.4657 0.6103 0.4034 0.024 Uiso 1 1 calc R
H16B H 0.4423 0.4946 0.4664 0.024 Uiso 1 1 calc R
C17 C 0.30920(10) 0.54347(19) 0.47780(13) 0.0222(4) Uani 1 1 d .
H17A H 0.2637 0.5496 0.4498 0.027 Uiso 1 1 calc R
H17B H 0.3177 0.4560 0.4938 0.027 Uiso 1 1 calc R
C18 C 0.31279(11) 0.62193(19) 0.56932(15) 0.0251(4) Uani 1 1 d .
H18 H 0.2792 0.5906 0.6165 0.030 Uiso 1 1 calc R
C19 C 0.29644(10) 0.75573(19) 0.54445(16) 0.0266(4) Uani 1 1 d .
H19A H 0.2508 0.7611 0.5169 0.032 Uiso 1 1 calc R
H19B H 0.2978 0.8070 0.6029 0.032 Uiso 1 1 calc R
C20 C 0.38318(12) 0.61384(19) 0.61302(16) 0.0286(5) Uani 1 1 d .
H20A H 0.3853 0.6639 0.6721 0.034 Uiso 1 1 calc R
H20B H 0.3936 0.5273 0.6297 0.034 Uiso 1 1 calc R
C21 C 0.38395(9) 0.33783(16) 0.29223(13) 0.0164(3) Uani 1 1 d .
C22 C 0.35330(9) 0.27779(17) 0.20201(18) 0.0250(4) Uani 1 1 d .
H22A H 0.3038 0.2860 0.2038 0.030 Uiso 1 1 calc R
H22B H 0.3699 0.3209 0.1443 0.030 Uiso 1 1 calc R
C23 C 0.37245(9) 0.14044(17) 0.1968(2) 0.0287(4) Uani 1 1 d .
H23 H 0.3519 0.1025 0.1386 0.034 Uiso 1 1 calc R
C24 C 0.34645(12) 0.0750(2) 0.28612(18) 0.0328(5) Uani 1 1 d .
H24A H 0.2971 0.0837 0.2902 0.039 Uiso 1 1 calc R
H24B H 0.3573 -0.0139 0.2828 0.039 Uiso 1 1 calc R
C25 C 0.37920(13) 0.1320(2) 0.37431(16) 0.0323(5) Uani 1 1 d .
H25 H 0.3628 0.0878 0.4325 0.039 Uiso 1 1 calc R
C26 C 0.35953(11) 0.26912(18) 0.38197(14) 0.0249(4) Uani 1 1 d .
H26A H 0.3102 0.2768 0.3877 0.030 Uiso 1 1 calc R
H26B H 0.3802 0.3058 0.4397 0.030 Uiso 1 1 calc R
C27 C 0.46126(10) 0.32337(18) 0.28651(17) 0.0266(4) Uani 1 1 d .
H27A H 0.4785 0.3674 0.2296 0.032 Uiso 1 1 calc R
H27B H 0.4822 0.3602 0.3439 0.032 Uiso 1 1 calc R
C28 C 0.48004(11) 0.18517(19) 0.28002(18) 0.0320(5) Uani 1 1 d .
H28 H 0.5299 0.1769 0.2760 0.038 Uiso 1 1 calc R
C29 C 0.44846(10) 0.12832(19) 0.1917(4) 0.0339(5) Uani 1 1 d .
H29A H 0.4610 0.0402 0.1875 0.041 Uiso 1 1 calc R
H29B H 0.4654 0.1705 0.1338 0.041 Uiso 1 1 calc R
C30 C 0.45498(16) 0.1196(2) 0.3689(2) 0.0387(6) Uani 1 1 d .
H30A H 0.4757 0.1564 0.4265 0.046 Uiso 1 1 calc R
H30B H 0.4676 0.0314 0.3664 0.046 Uiso 1 1 calc R
Cl1S Cl 0.68870(3) 0.60605(6) 0.30391(6) 0.04698(17) Uani 1 1 d .
Cl2S Cl 0.60661(4) 0.75151(10) 0.43418(6) 0.0691(2) Uani 1 1 d .
C1S C 0.60939(13) 0.6702(3) 0.3263(2) 0.0520(7) Uani 1 1 d .
H1SA H 0.5975 0.7266 0.2733 0.062 Uiso 1 1 calc R
H1SB H 0.5756 0.6034 0.3279 0.062 Uiso 1 1 calc R

loop_
_atom_site_aniso_label
_atom_site_aniso_U_11
_atom_site_aniso_U_22
_atom_site_aniso_U_33
_atom_site_aniso_U_23
_atom_site_aniso_U_13
_atom_site_aniso_U_12
Au 0.01896(4) 0.01990(4) 0.01672(4) 0.00309(5) 0.00159(4) -0.00240(2)
Cl 0.0279(2) 0.0358(3) 0.0263(2) 0.0067(2) 0.0059(2) -0.0086(2)
P 0.01464(19) 0.0162(2) 0.0141(2) 0.00211(17) -0.00073(16) -0.00033(17)
O 0.0575(12) 0.0388(10) 0.0234(8) 0.0127(7) -0.0018(8) -0.0057(8)
N 0.0255(8) 0.0174(8) 0.0171(8) 0.0022(6) -0.0026(6) 0.0006(6)
C1 0.0156(8) 0.0190(10) 0.0182(9) -0.0024(7) -0.0029(7) 0.0008(7)
C2 0.0203(9) 0.0194(10) 0.0175(9) -0.0030(6) -0.0033(7) 0.0011(7)
C3 0.0231(10) 0.0250(11) 0.0277(12) 0.0019(8) -0.0085(8) 0.0032(7)
C4 0.0181(8) 0.0306(10) 0.0385(11) -0.0052(13) -0.0098(12) 0.0021(7)
C5 0.0179(9) 0.0280(11) 0.0286(10) -0.0041(8) -0.0003(7) -0.0040(8)
C6 0.0203(9) 0.0210(9) 0.0208(9) -0.0002(8) -0.0021(7) -0.0013(7)
C7 0.0354(11) 0.0192(10) 0.0317(11) 0.0016(9) -0.0027(9) 0.0045(8)
C8 0.0462(14) 0.0229(11) 0.0319(12) 0.0077(9) -0.0030(10) -0.0031(10)
C9 0.0440(13) 0.0353(13) 0.0222(11) -0.0010(10) 0.0021(9) -0.0029(10)
C10 0.0351(13) 0.0304(12) 0.0195(11) -0.0024(8) 0.0002(9) 0.0009(9)
C11 0.0188(9) 0.0147(9) 0.0147(9) 0.0003(7) 0.0014(7) -0.0013(7)
C12 0.0264(10) 0.0184(9) 0.0221(10) 0.0005(8) -0.0004(7) 0.0042(8)
C13 0.0285(11) 0.0195(11) 0.0245(11) -0.0016(8) 0.0011(9) 0.0031(8)
C14 0.0265(10) 0.0285(12) 0.0297(11) -0.0082(9) 0.0015(9) -0.0051(8)
C15 0.0207(10) 0.0318(12) 0.0224(10) -0.0063(9) -0.0059(7) 0.0001(8)
C16 0.0200(9) 0.0222(10) 0.0179(10) -0.0018(8) -0.0027(7) 0.0007(7)
C17 0.0227(9) 0.0217(10) 0.0223(9) -0.0021(8) 0.0050(7) -0.0062(7)
C18 0.0270(11) 0.0303(11) 0.0179(10) -0.0002(8) 0.0067(8) -0.0028(8)
C19 0.0257(10) 0.0281(12) 0.0260(11) -0.0091(8) 0.0010(8) 0.0037(8)
C20 0.0338(12) 0.0323(12) 0.0197(11) -0.0016(8) -0.0013(9) 0.0026(8)
C21 0.0176(8) 0.0145(8) 0.0170(9) 0.0020(7) 0.0004(7) 0.0002(6)
C22 0.0303(9) 0.0256(9) 0.0191(10) -0.0038(10) -0.0021(10) 0.0017(7)
C23 0.0379(10) 0.0250(9) 0.0232(9) -0.0087(12) -0.0030(13) -0.0006(7)
C24 0.0360(12) 0.0189(9) 0.0436(13) -0.0003(10) 0.0081(11) -0.0060(9)
C25 0.0558(15) 0.0176(10) 0.0235(11) 0.0045(8) 0.0112(10) 0.0006(10)
C26 0.0383(12) 0.0182(10) 0.0184(9) 0.0021(7) 0.0050(8) 0.0010(8)
C27 0.0191(9) 0.0202(10) 0.0406(12) 0.0020(9) -0.0015(9) 0.0017(8)
C28 0.0241(10) 0.0227(10) 0.0493(13) 0.0034(10) -0.0027(9) 0.0080(8)
C29 0.0391(11) 0.0222(9) 0.0403(12) 0.002(2) 0.0139(15) 0.0032(7)
C30 0.0560(15) 0.0245(12) 0.0356(15) 0.0002(10) -0.0135(13) 0.0146(10)
Cl1S 0.0363(3) 0.0544(4) 0.0502(4) 0.0003(3) 0.0066(3) -0.0076(3)
Cl2S 0.0471(4) 0.1131(7) 0.0470(4) -0.0149(4) 0.0045(3) 0.0093(4)
C1S 0.0357(14) 0.074(2) 0.0459(15) 0.0016(14) -0.0076(11) 0.0062(14)

loop_
_atom_type_symbol
_atom_type_description
_atom_type_scat_dispersion_real
_atom_type_scat_dispersion_imag
_atom_type_scat_source
C C 0.0033 0.0016 'International Tables Vol C Tables 4.2.6.8 and 6.1.1.4'
H H 0.0000 0.0000 'International Tables Vol C Tables 4.2.6.8 and 6.1.1.4'
N N 0.0061 0.0033 'International Tables Vol C Tables 4.2.6.8 and 6.1.1.4'
O O 0.0106 0.0060 'International Tables Vol C Tables 4.2.6.8 and 6.1.1.4'
P P 0.1023 0.0942 'International Tables Vol C Tables 4.2.6.8 and 6.1.1.4'
Cl Cl 0.1484 0.1585 'International Tables Vol C Tables 4.2.6.8 and 6.1.1.4'
Au Au -2.0133 8.8022 'International Tables Vol C Tables 4.2.6.8 and 6.1.1.4'

loop_
_geom_angle_atom_site_label_1
_geom_angle_atom_site_label_2
_geom_angle_atom_site_label_3
_geom_angle
P Au Cl 175.611(19)
C1 P C11 104.02(8)
C1 P C21 107.30(8)
C11 P C21 114.62(8)
C1 P Au 113.72(6)
C11 P Au 107.51(6)
C21 P Au 109.73(6)
C9 O C8 109.74(17)
C2 N C10 110.96(15)
C2 N C7 113.22(16)
C10 N C7 110.47(15)
C2 C1 C6 118.23(17)
C2 C1 P 122.90(14)
C6 C1 P 118.76(14)
C1 C2 C3 119.16(18)
C1 C2 N 121.90(17)
C3 C2 N 118.92(17)
C4 C3 C2 121.4(2)
C5 C4 C3 119.60(17)
C6 C5 C4 119.56(18)
C5 C6 C1 122.07(18)
N C7 C8 109.44(18)
O C8 C7 110.64(19)
O C9 C10 110.77(19)
N C10 C9 110.17(17)
C16 C11 C17 108.99(16)
C16 C11 C12 108.55(16)
C17 C11 C12 107.74(15)
C16 C11 P 108.70(13)
C17 C11 P 117.32(13)
C12 C11 P 105.20(13)
C13 C12 C11 110.06(16)
C19 C13 C14 109.47(18)
C19 C13 C12 110.48(17)
C14 C13 C12 109.20(17)
C15 C14 C13 109.46(16)
C14 C15 C20 109.53(17)
C14 C15 C16 110.20(18)
C20 C15 C16 109.39(17)
C11 C16 C15 109.96(16)
C18 C17 C11 110.43(15)
C19 C18 C20 109.91(17)
C19 C18 C17 109.04(17)
C20 C18 C17 110.04(17)
C13 C19 C18 108.98(17)
C15 C20 C18 108.98(18)
C26 C21 C22 109.68(15)
C26 C21 C27 107.89(15)
C22 C21 C27 107.93(16)
C26 C21 P 116.40(13)
C22 C21 P 106.68(12)
C27 C21 P 107.97(12)
C23 C22 C21 110.39(18)
C29 C23 C24 109.6(2)
C29 C23 C22 109.42(16)
C24 C23 C22 109.06(19)
C25 C24 C23 109.12(17)
C30 C25 C24 110.5(2)
C30 C25 C26 110.01(19)
C24 C25 C26 109.77(19)
C21 C26 C25 109.28(16)
C28 C27 C21 109.96(16)
C29 C28 C30 109.9(2)
C29 C28 C27 109.94(18)
C30 C28 C27 109.05(19)
C28 C29 C23 109.9(3)
C28 C30 C25 109.05(19)
Cl2S C1S Cl1S 112.47(15)

loop_
_geom_bond_atom_site_label_1
_geom_bond_atom_site_label_2
_geom_bond_distance
Au P 2.2554(5)
Au Cl 2.3128(5)
P C1 1.8327(18)
P C11 1.8778(19)
P C21 1.8861(18)
O C9 1.424(3)
O C8 1.427(3)
N C2 1.440(3)
N C10 1.467(3)
N C7 1.469(2)
C1 C2 1.403(3)
C1 C6 1.406(3)
C2 C3 1.405(3)
C3 C4 1.388(3)
C4 C5 1.386(3)
C5 C6 1.381(3)
C7 C8 1.525(3)
C9 C10 1.516(3)
C11 C16 1.538(3)
C11 C17 1.541(2)
C11 C12 1.556(3)
C12 C13 1.532(3)
C13 C19 1.527(3)
C13 C14 1.530(3)
C14 C15 1.524(3)
C15 C20 1.528(3)
C15 C16 1.542(3)
C17 C18 1.539(3)
C18 C19 1.528(3)
C18 C20 1.533(3)
C21 C26 1.539(3)
C21 C22 1.546(3)
C21 C27 1.551(2)
C22 C23 1.540(3)
C23 C29 1.522(3)
C23 C24 1.528(4)
C24 C25 1.527(3)
C25 C30 1.518(4)
C25 C26 1.542(3)
C27 C28 1.548(3)
C28 C29 1.517(5)
C28 C30 1.518(4)
Cl1S C1S 1.756(3)
Cl2S C1S 1.749(3)

loop_
_geom_torsion_atom_site_label_1
_geom_torsion_atom_site_label_2
_geom_torsion_atom_site_label_3
_geom_torsion_atom_site_label_4
_geom_torsion
Cl Au P C1 154.0(2)
Cl Au P C11 39.4(2)
Cl Au P C21 -85.9(2)
C11 P C1 C2 110.21(16)
C21 P C1 C2 -127.96(15)
Au P C1 C2 -6.43(17)
C11 P C1 C6 -65.84(16)
C21 P C1 C6 55.99(16)
Au P C1 C6 177.52(13)
C6 C1 C2 C3 2.3(3)
P C1 C2 C3 -173.75(15)
C6 C1 C2 N -175.90(17)
P C1 C2 N 8.0(2)
C10 N C2 C1 109.0(2)
C7 N C2 C1 -126.10(19)
C10 N C2 C3 -69.2(2)
C7 N C2 C3 55.7(2)
C1 C2 C3 C4 -1.2(3)
N C2 C3 C4 177.09(19)
C2 C3 C4 C5 -0.4(3)
C3 C4 C5 C6 0.8(3)
C4 C5 C6 C1 0.4(3)
C2 C1 C6 C5 -2.0(3)
P C1 C6 C5 174.26(15)
C2 N C7 C8 179.41(17)
C10 N C7 C8 -55.4(2)
C9 O C8 C7 -61.0(2)
N C7 C8 O 58.5(2)
C8 O C9 C10 60.5(2)
C2 N C10 C9 -178.22(17)
C7 N C10 C9 55.4(2)
O C9 C10 N -57.9(2)
C1 P C11 C16 179.50(13)
C21 P C11 C16 62.66(15)
Au P C11 C16 -59.61(13)
C1 P C11 C17 55.33(16)
C21 P C11 C17 -61.51(16)
Au P C11 C17 176.22(13)
C1 P C11 C12 -64.39(14)
C21 P C11 C12 178.77(12)
Au P C11 C12 56.50(13)
C16 C11 C12 C13 -59.5(2)
C17 C11 C12 C13 58.4(2)
P C11 C12 C13 -175.73(14)
C11 C12 C13 C19 -59.7(2)
C11 C12 C13 C14 60.8(2)
C19 C13 C14 C15 60.5(2)
C12 C13 C14 C15 -60.6(2)
C13 C14 C15 C20 -60.4(2)
C13 C14 C15 C16 60.0(2)
C17 C11 C16 C15 -58.9(2)
C12 C11 C16 C15 58.2(2)
P C11 C16 C15 172.16(14)
C14 C15 C16 C11 -59.4(2)
C20 C15 C16 C11 61.1(2)
C16 C11 C17 C18 57.8(2)
C12 C11 C17 C18 -59.8(2)
P C11 C17 C18 -178.16(13)
C11 C17 C18 C19 61.7(2)
C11 C17 C18 C20 -58.9(2)
C14 C13 C19 C18 -60.1(2)
C12 C13 C19 C18 60.2(2)
C20 C18 C19 C13 60.2(2)
C17 C18 C19 C13 -60.5(2)
C14 C15 C20 C18 60.0(2)
C16 C15 C20 C18 -60.9(2)
C19 C18 C20 C15 -60.1(2)
C17 C18 C20 C15 60.0(2)
C1 P C21 C26 -82.68(15)
C11 P C21 C26 32.26(16)
Au P C21 C26 153.32(12)
C1 P C21 C22 40.08(14)
C11 P C21 C22 155.03(12)
Au P C21 C22 -83.92(12)
C1 P C21 C27 155.87(13)
C11 P C21 C27 -89.18(14)
Au P C21 C27 31.87(14)
C26 C21 C22 C23 -57.9(2)
C27 C21 C22 C23 59.4(2)
P C21 C22 C23 175.22(14)
C21 C22 C23 C29 -60.5(3)
C21 C22 C23 C24 59.3(2)
C29 C23 C24 C25 58.7(3)
C22 C23 C24 C25 -61.1(2)
C23 C24 C25 C30 -59.4(2)
C23 C24 C25 C26 62.1(2)
C22 C21 C26 C25 57.8(2)
C27 C21 C26 C25 -59.5(2)
P C21 C26 C25 178.97(15)
C30 C25 C26 C21 61.4(2)
C24 C25 C26 C21 -60.4(2)
C26 C21 C27 C28 59.8(2)
C22 C21 C27 C28 -58.6(2)
P C21 C27 C28 -173.60(15)
C21 C27 C28 C29 59.7(2)
C21 C27 C28 C30 -60.8(2)
C30 C28 C29 C23 60.1(2)
C27 C28 C29 C23 -59.9(3)
C24 C23 C29 C28 -59.5(2)
C22 C23 C29 C28 60.1(3)
C29 C28 C30 C25 -59.8(2)
C27 C28 C30 C25 60.8(2)
C24 C25 C30 C28 59.8(2)
C26 C25 C30 C28 -61.5(2)
